data_7201907
loop_
_publ_author_name
'Wang, Yun Jie'
'Li, Hao Hong'
'Chen, Zhi Rong'
'Huang, Chang Cang'
'Huang, Xi He'
'Feng, Miao'
'Lin, Yun'

_publ_section_title
;
 A series of lead(II)/iodine hybrid polymers based on 1-D and 2-D
 metal--organic motifs linked by different organic conjugated ligands
;
_journal_issue 6
_journal_name_full CrystEngComm
_journal_page_first 770
_journal_paper_doi 10.1039/b718905b
_journal_volume 10
_journal_year 2008
_chemical_formula_moiety 'C10 H8 I2 N2 O2 Pb'
_chemical_formula_sum 'C10 H8 I2 N2 O2 Pb'
_chemical_formula_weight 649.18
_chemical_name_systematic
;
?
;
_space_group_IT_number 15
_symmetry_cell_setting monoclinic
_symmetry_space_group_name_Hall '-C 2yc'
_symmetry_space_group_name_H-M 'C 1 2/c 1'
_atom_sites_solution_hydrogens geom
_atom_sites_solution_primary direct
_atom_sites_solution_secondary difmap
_audit_creation_method SHELXL-97
_cell_angle_alpha 90.00
_cell_angle_beta 115.43(3)
_cell_angle_gamma 90.00
_cell_formula_units_Z 4
_cell_length_a 18.866(4)
_cell_length_b 8.6033(17)
_cell_length_c 9.6102(19)
_cell_measurement_reflns_used 18
_cell_measurement_temperature 293(2)
_cell_measurement_theta_max 15
_cell_measurement_theta_min 12
_cell_volume 1408.7(6)
_computing_cell_refinement 'TEXRAY software'
_computing_data_collection 'TEXRAY software (Molecular Structure Corporation, 1999)'
_computing_data_reduction 'TEXSAN (Molecular Structure Corporation, 1999)'
_computing_molecular_graphics 'ORTEX (P.McArdle, 1995)'
_computing_publication_material 'SHELXL-97/2 (Sheldrick,1997)')'
_computing_structure_refinement 'SHELXL-97 (Sheldrick, 1997)'
_computing_structure_solution 'SHELXS-97 (Sheldrick, 1997)'
_diffrn_ambient_temperature 293(2)
_diffrn_detector_area_resol_mean None
_diffrn_measured_fraction_theta_full 0.998
_diffrn_measured_fraction_theta_max 0.998
_diffrn_measurement_device_type 'Rigaku Weissenberg IP'
_diffrn_measurement_method 'scintillation counter'
_diffrn_radiation_monochromator graphite
_diffrn_radiation_source 'rotor target'
_diffrn_radiation_type MoK\a
_diffrn_radiation_wavelength 0.71073
_diffrn_reflns_av_R_equivalents 0.0562
_diffrn_reflns_av_sigmaI/netI 0.0426
_diffrn_reflns_limit_h_max 24
_diffrn_reflns_limit_h_min -24
_diffrn_reflns_limit_k_max 11
_diffrn_reflns_limit_k_min -11
_diffrn_reflns_limit_l_max 12
_diffrn_reflns_limit_l_min -12
_diffrn_reflns_number 6759
_diffrn_reflns_theta_full 27.48
_diffrn_reflns_theta_max 27.48
_diffrn_reflns_theta_min 3.18
_diffrn_standards_decay_% 'not measured'
_diffrn_standards_interval_count 'not measured'
_diffrn_standards_interval_time 'not measured'
_diffrn_standards_number 0
_exptl_absorpt_coefficient_mu 16.351
_exptl_absorpt_correction_T_max 0.141
_exptl_absorpt_correction_T_min 0.054
_exptl_absorpt_correction_type multi-scan
_exptl_absorpt_process_details 'TEXRAY software (Molecular Structure Corporation, 1999)'
_exptl_crystal_colour yellow
_exptl_crystal_density_diffrn 3.061
_exptl_crystal_density_method 'not measured'
_exptl_crystal_description Block
_exptl_crystal_F_000 1144
_exptl_crystal_size_max 0.20
_exptl_crystal_size_mid 0.16
_exptl_crystal_size_min 0.12
_refine_diff_density_max 0.881
_refine_diff_density_min -0.979
_refine_diff_density_rms 0.170
_refine_ls_extinction_coef 0.0010(2)
_refine_ls_extinction_expression Fc^*^=kFc[1+0.001xFc^2^\l^3^/sin(2\q)]^-1/4^
_refine_ls_extinction_method SHELXL
_refine_ls_goodness_of_fit_ref 1.071
_refine_ls_hydrogen_treatment constr
_refine_ls_matrix_type full
_refine_ls_number_parameters 79
_refine_ls_number_reflns 1629
_refine_ls_number_restraints 0
_refine_ls_restrained_S_all 1.071
_refine_ls_R_factor_all 0.0345
_refine_ls_R_factor_gt 0.0308
_refine_ls_shift/su_max 0.000
_refine_ls_shift/su_mean 0.000
_refine_ls_structure_factor_coef Fsqd
_refine_ls_weighting_details 'calc w=1/[\s^2^(Fo^2^)+(0.0369P)^2^+0.0000P] where P=(Fo^2^+2Fc^2^)/3'
_refine_ls_weighting_scheme calc
_refine_ls_wR_factor_gt 0.0641
_refine_ls_wR_factor_ref 0.0655
_reflns_number_gt 1495
_reflns_number_total 1629
_reflns_threshold_expression >2sigma(I)
_cod_data_source_file b718905b.txt
_cod_data_source_block 1
_cod_depositor_comments
;
The following automatic conversions were performed:
'_symmetry_cell_setting' value 'Monoclinic' changed to 'monoclinic'
according to '/home/saulius/struct/CIF-dictionaries/cif_core.dic'
dictionary named 'cif_core.dic' version 2.4.1 from
2010-06-29.

'_exptl_absorpt_correction_type' value 'Multi-Scan' changed
to 'multi-scan' according to
'/home/saulius/struct/CIF-dictionaries/cif_core.dic' dictionary named
'cif_core.dic' version 2.4.1 from 2010-06-29.

Automatic conversion script
Id: cif_fix_enum 1527 2010-12-29 10:47:43Z saulius 
;
_cod_original_cell_volume 1408.7(5)
_cod_original_sg_symbol_Hall -C2yc
_cod_original_sg_symbol_H-M C2/c
_cod_database_code 7201907

loop_
_symmetry_equiv_pos_as_xyz
'x, y, z'
'-x, y, -z+1/2'
'x+1/2, y+1/2, z'
'-x+1/2, y+1/2, -z+1/2'
'-x, -y, -z'
'x, -y, z-1/2'
'-x+1/2, -y+1/2, -z'
'x+1/2, -y+1/2, z-1/2'

loop_
_atom_site_label
_atom_site_type_symbol
_atom_site_fract_x
_atom_site_fract_y
_atom_site_fract_z
_atom_site_U_iso_or_equiv
_atom_site_adp_type
_atom_site_occupancy
_atom_site_symmetry_multiplicity
_atom_site_calc_flag
_atom_site_refinement_flags
_atom_site_disorder_assembly
_atom_site_disorder_group
Pb1 Pb 0.0000 0.42769(4) 0.2500 0.03335(13) Uani 1 2 d S . .
I1 I -0.12045(3) 0.60635(5) 0.39394(4) 0.04324(15) Uani 1 1 d . . .
O1 O 0.0583(3) 0.2083(5) 0.1924(4) 0.0382(10) Uani 1 1 d . . .
N1 N 0.0892(3) 0.0966(5) 0.2943(5) 0.0309(10) Uani 1 1 d . . .
C1 C 0.1665(4) 0.0939(7) 0.3799(7) 0.0403(14) Uani 1 1 d . . .
H1 H 0.1976 0.1730 0.3699 0.048 Uiso 1 1 calc R . .
C2 C 0.2011(4) -0.0259(9) 0.4840(7) 0.0453(16) Uani 1 1 d . . .
H2 H 0.2550 -0.0272 0.5441 0.054 Uiso 1 1 calc R . .
C3 C 0.1549(4) -0.1416(8) 0.4969(7) 0.0416(15) Uani 1 1 d . . .
H3 H 0.1773 -0.2220 0.5669 0.050 Uiso 1 1 calc R . .
C4 C 0.0751(4) -0.1395(7) 0.4063(6) 0.0368(14) Uani 1 1 d . . .
H4 H 0.0438 -0.2186 0.4156 0.044 Uiso 1 1 calc R . .
C5 C 0.0414(3) -0.0210(7) 0.3021(6) 0.0309(12) Uani 1 1 d . . .

loop_
_atom_site_aniso_label
_atom_site_aniso_U_11
_atom_site_aniso_U_22
_atom_site_aniso_U_33
_atom_site_aniso_U_23
_atom_site_aniso_U_13
_atom_site_aniso_U_12
Pb1 0.0303(2) 0.03680(19) 0.03370(18) 0.000 0.01449(14) 0.000
I1 0.0290(3) 0.0603(3) 0.0367(2) -0.00470(17) 0.01062(18) 0.00032(17)
O1 0.043(3) 0.043(2) 0.035(2) 0.0092(17) 0.0224(19) 0.0109(19)
N1 0.024(3) 0.042(3) 0.029(2) 0.0034(19) 0.013(2) 0.0013(19)
C1 0.029(4) 0.048(3) 0.045(3) -0.004(3) 0.017(3) -0.006(3)
C2 0.030(4) 0.067(4) 0.038(3) 0.001(3) 0.013(3) 0.008(3)
C3 0.038(4) 0.052(4) 0.033(3) 0.009(3) 0.014(3) 0.013(3)
C4 0.047(4) 0.036(3) 0.030(3) 0.002(2) 0.019(3) 0.001(3)
C5 0.026(3) 0.039(3) 0.027(2) 0.000(2) 0.011(2) 0.002(2)

loop_
_atom_type_symbol
_atom_type_description
_atom_type_scat_dispersion_real
_atom_type_scat_dispersion_imag
_atom_type_scat_source
C C 0.0033 0.0016 'International Tables Vol C Tables 4.2.6.8 and 6.1.1.4'
H H 0.0000 0.0000 'International Tables Vol C Tables 4.2.6.8 and 6.1.1.4'
I I -0.4742 1.8119 'International Tables Vol C Tables 4.2.6.8 and 6.1.1.4'
N N 0.0061 0.0033 'International Tables Vol C Tables 4.2.6.8 and 6.1.1.4'
O O 0.0106 0.0060 'International Tables Vol C Tables 4.2.6.8 and 6.1.1.4'
Pb Pb -3.3944 10.1111 'International Tables Vol C Tables 4.2.6.8 and 6.1.1.4'

loop_
_geom_angle_atom_site_label_1
_geom_angle_atom_site_label_2
_geom_angle_atom_site_label_3
_geom_angle
_geom_angle_site_symmetry_1
_geom_angle_site_symmetry_3
_geom_angle_publ_flag
O1 Pb1 O1 74.2(2) . 2 ?
O1 Pb1 I1 82.23(10) . 6_565 ?
O1 Pb1 I1 89.40(10) 2 6_565 ?
O1 Pb1 I1 89.40(10) . 5_566 ?
O1 Pb1 I1 82.23(10) 2 5_566 ?
I1 Pb1 I1 169.52(2) 6_565 5_566 ?
O1 Pb1 I1 79.12(10) . 2 ?
O1 Pb1 I1 153.18(10) 2 2 ?
I1 Pb1 I1 84.30(2) 6_565 2 ?
I1 Pb1 I1 100.36(2) 5_566 2 ?
O1 Pb1 I1 153.18(10) . . ?
O1 Pb1 I1 79.12(10) 2 . ?
I1 Pb1 I1 100.36(2) 6_565 . ?
I1 Pb1 I1 84.30(2) 5_566 . ?
I1 Pb1 I1 127.64(2) 2 . ?
Pb1 I1 Pb1 95.70(2) 5_566 . ?
N1 O1 Pb1 120.7(3) . . ?
O1 N1 C1 119.3(5) . . ?
O1 N1 C5 119.0(5) . . ?
C1 N1 C5 121.5(5) . . ?
N1 C1 C2 120.6(6) . . ?
N1 C1 H1 119.7 . . ?
C2 C1 H1 119.7 . . ?
C3 C2 C1 119.1(7) . . ?
C3 C2 H2 120.4 . . ?
C1 C2 H2 120.4 . . ?
C2 C3 C4 120.1(6) . . ?
C2 C3 H3 120.0 . . ?
C4 C3 H3 120.0 . . ?
C5 C4 C3 120.4(6) . . ?
C5 C4 H4 119.8 . . ?
C3 C4 H4 119.8 . . ?
C4 C5 N1 118.3(5) . . ?
C4 C5 C5 121.8(5) . 2 ?
N1 C5 C5 119.9(4) . 2 ?

loop_
_geom_bond_atom_site_label_1
_geom_bond_atom_site_label_2
_geom_bond_distance
_geom_bond_site_symmetry_2
_geom_bond_publ_flag
Pb1 O1 2.366(4) . ?
Pb1 O1 2.366(4) 2 ?
Pb1 I1 3.2063(13) 6_565 ?
Pb1 I1 3.2063(13) 5_566 ?
Pb1 I1 3.4841(8) 2 ?
Pb1 I1 3.4841(8) . ?
I1 Pb1 3.2063(13) 5_566 ?
O1 N1 1.317(6) . ?
N1 C1 1.332(8) . ?
N1 C5 1.379(7) . ?
C1 C2 1.389(9) . ?
C1 H1 0.9300 . ?
C2 C3 1.362(10) . ?
C2 H2 0.9300 . ?
C3 C4 1.379(9) . ?
C3 H3 0.9300 . ?
C4 C5 1.378(8) . ?
C4 H4 0.9300 . ?
C5 C5 1.448(11) 2 ?
